data_9001383
loop_
_publ_author_name
'Hawthorne, F. C.'
'Kimata, M.'
'Cerny, P.'
'Ball, N. A.'
'Rossman, G. R.'
'Grice, J. D.'

_publ_section_title
;
 The crystal chemistry of the milarite-group minerals
 sample #35 from east Siberia
 Note: U(1,2) of WatB/NaB changed to match symmetry constraints
;
_journal_name_full 'American Mineralogist'
_journal_page_first 1836
_journal_page_last 1856
_journal_volume 76
_journal_year 1991
_chemical_formula_sum 'Al0.54 Be2.46 Ca2 H8 K Na0.448 O30.92 Si12'
_chemical_name_mineral Milarite
_space_group_IT_number 192
_symmetry_space_group_name_Hall '-P 6 2c'
_symmetry_space_group_name_H-M 'P 6/m c c'
_cell_angle_alpha 90
_cell_angle_beta 90
_cell_angle_gamma 120
_cell_formula_units_Z 2
_cell_length_a 10.415
_cell_length_b 10.415
_cell_length_c 13.763
_cell_volume 1292.892
_database_code_amcsd 0001417
_exptl_crystal_density_diffrn 2.584
_cod_original_formula_sum 'Ca2 O30.92 Na.448 K Si12 (Al.54 Be2.46) H8'
_cod_database_code 9001383

loop_
_space_group_symop_operation_xyz
x,y,z
-x,-x+y,1/2+z
x,x-y,1/2-z
-x+y,-x,-z
x-y,x,z
-y,-x,1/2+z
y,x,1/2-z
y,-x+y,-z
-y,x-y,z
x-y,-y,1/2+z
-x+y,y,1/2-z
x,y,-z
-x,-y,z
x,x-y,1/2+z
-x,-x+y,1/2-z
x-y,x,-z
-x+y,-x,z
y,x,1/2+z
-y,-x,1/2-z
-y,x-y,-z
y,-x+y,z
-x+y,y,1/2+z
x-y,-y,1/2-z
-x,-y,-z

loop_
_atom_site_aniso_label
_atom_site_aniso_U_11
_atom_site_aniso_U_22
_atom_site_aniso_U_33
_atom_site_aniso_U_12
_atom_site_aniso_U_13
_atom_site_aniso_U_23
WatB 0.03610 0.03610 0.12140 0.01805 0.00000 0.00000
NaB 0.03610 0.03610 0.12140 0.01805 0.00000 0.00000
KC 0.01860 0.01860 0.01960 0.00930 0.00000 0.00000
Si1 0.00950 0.01120 0.00690 0.00520 -0.00060 -0.00110
Al2 0.00800 0.00790 0.00830 0.00400 0.00000 0.00000
Be2 0.00800 0.00790 0.00830 0.00400 0.00000 0.00000
O1 0.03320 0.02340 0.00730 0.01460 0.00000 0.00000
O2 0.01900 0.02560 0.01720 0.01590 -0.00330 -0.00450
O3 0.01570 0.01320 0.01120 0.00820 -0.00020 -0.00300

loop_
_atom_site_label
_atom_site_fract_x
_atom_site_fract_y
_atom_site_fract_z
_atom_site_occupancy
_atom_site_U_iso_or_equiv
_atom_site_type_symbol
_atom_site_attached_hydrogens
CaA 0.33333 0.66667 0.23720 0.50000 0.01590 Ca 0
WatB 0.33333 0.66667 0.02500 0.23000 ? O 2
NaB 0.33333 0.66667 0.02500 0.11200 ? Na 0
KC 0.00000 0.00000 0.25000 1.00000 ? K 0
Si1 0.07988 0.33542 0.11324 1.00000 ? Si 0
Al2 0.00000 0.50000 0.25000 0.18000 ? Al 0
Be2 0.00000 0.50000 0.25000 0.82000 ? Be 0
O1 0.09290 0.38220 0.00000 1.00000 ? O 0
O2 0.19390 0.27580 0.13470 1.00000 ? O 0
O3 0.11420 0.47270 0.18070 1.00000 ? O 0

loop_
_cod_changelog_entry_id
_cod_changelog_entry_author
_cod_changelog_entry_date
_cod_changelog_entry_text
1
;cod-tools version 3.8.0
Id: cif_guess_AMCSD_atom_types 9581 2023-05-17 12:35:41Z saulius
;
2023-05-23T09:19:05+03:00
;Derived atom types and hydrogen counts
from atom names that follow the AMCSD naming convention
(Wat == water, O-H == hydroxyl).
;

loop_
_cod_related_entry_id
_cod_related_entry_database
_cod_related_entry_code
1 AMCSD 0001417
